data_7061535
loop_
_publ_author_name
'Xu, Xiao'
'Xia, Ting'
'Chen, Xu-Lang'
'Hao, Xiang'
'Liang, Tongling'
'Li, Huan-Rong'
'Gong, Han-Yuan'

_publ_section_title
;
 Tetrabenzo[b,de,gh,j][1,10]phenanthroline: a nitrogen-doped nanographene
 as a selective metal cation and proton fluorophore
;
_journal_issue 24
_journal_name_full 'New Journal of Chemistry'
_journal_page_first 11835
_journal_page_last 11839
_journal_paper_doi 10.1039/D2NJ01861F
_journal_volume 46
_journal_year 2022
_chemical_formula_sum 'C57 H36 Cu F3 N4 O4 S'
_chemical_formula_weight 993.50
_space_group_crystal_system triclinic
_space_group_IT_number 2
_space_group_name_Hall '-P 1'
_space_group_name_H-M_alt 'P -1'
_atom_sites_solution_hydrogens geom
_audit_creation_method SHELXL-2018/3
_audit_update_record
;
2021-12-10 deposited with the CCDC.	2022-05-19 downloaded from the CCDC.
;
_cell_angle_alpha 76.769(2)
_cell_angle_beta 78.230(2)
_cell_angle_gamma 89.087(2)
_cell_formula_units_Z 2
_cell_length_a 9.7994(3)
_cell_length_b 13.3018(4)
_cell_length_c 17.3876(4)
_cell_measurement_reflns_used 6894
_cell_measurement_temperature 169.99(10)
_cell_measurement_theta_max 62.496
_cell_measurement_theta_min 2.668
_cell_volume 2158.79(11)
_computing_cell_refinement 'CrysAlisPro 1.171.40.67a (Rigaku OD, 2019)'
_computing_data_collection 'CrysAlisPro 1.171.40.67a (Rigaku OD, 2019)'
_computing_data_reduction 'CrysAlisPro 1.171.40.67a (Rigaku OD, 2019)'
_computing_structure_refinement 'SHELXL-2018/3 (Sheldrick, 2018)'
_computing_structure_solution 'SHELXT 2018/2 (Sheldrick, 2018)'
_diffrn_ambient_temperature 169.99(10)
_diffrn_detector_area_resol_mean 10.0000
_diffrn_measured_fraction_theta_full 1.000
_diffrn_measured_fraction_theta_max 1.000
_diffrn_measurement_device_type 'XtaLAB Synergy R, HyPix'
_diffrn_measurement_method '\w scans'
_diffrn_radiation_type CuK\a
_diffrn_radiation_wavelength 1.54184
_diffrn_reflns_av_R_equivalents 0.0510
_diffrn_reflns_av_unetI/netI 0.0558
_diffrn_reflns_Laue_measured_fraction_full 1.000
_diffrn_reflns_Laue_measured_fraction_max 1.000
_diffrn_reflns_limit_h_max 11
_diffrn_reflns_limit_h_min -11
_diffrn_reflns_limit_k_max 15
_diffrn_reflns_limit_k_min -15
_diffrn_reflns_limit_l_max 19
_diffrn_reflns_limit_l_min -19
_diffrn_reflns_number 21817
_diffrn_reflns_point_group_measured_fraction_full 1.000
_diffrn_reflns_point_group_measured_fraction_max 1.000
_diffrn_reflns_theta_full 62.496
_diffrn_reflns_theta_max 62.496
_diffrn_reflns_theta_min 2.668
_exptl_absorpt_coefficient_mu 1.759
_exptl_absorpt_correction_T_max 1.00000
_exptl_absorpt_correction_T_min 0.81977
_exptl_absorpt_correction_type multi-scan
_exptl_crystal_colour green
_exptl_crystal_density_diffrn 1.528
_exptl_crystal_description block
_exptl_crystal_F_000 1020
_exptl_crystal_size_max 0.050
_exptl_crystal_size_mid 0.030
_exptl_crystal_size_min 0.010
_refine_diff_density_max 0.502
_refine_diff_density_min -0.338
_refine_diff_density_rms 0.067
_refine_ls_extinction_method none
_refine_ls_goodness_of_fit_ref 1.035
_refine_ls_hydrogen_treatment constr
_refine_ls_matrix_type full
_refine_ls_number_parameters 631
_refine_ls_number_reflns 6894
_refine_ls_number_restraints 0
_refine_ls_restrained_S_all 1.035
_refine_ls_R_factor_all 0.0598
_refine_ls_R_factor_gt 0.0469
_refine_ls_shift/su_max 0.001
_refine_ls_shift/su_mean 0.000
_refine_ls_structure_factor_coef Fsqd
_refine_ls_weighting_details 'w=1/[\s^2^(Fo^2^)+(0.0872P)^2^+0.0652P] where P=(Fo^2^+2Fc^2^)/3'
_refine_ls_weighting_scheme calc
_refine_ls_wR_factor_gt 0.1254
_refine_ls_wR_factor_ref 0.1358
_reflns_Friedel_coverage 0.000
_reflns_number_gt 5551
_reflns_number_total 6894
_reflns_threshold_expression 'I > 2\s(I)'
_cod_data_source_file d2nj01861f2.cif
_cod_data_source_block A_CCDC2
_cod_depositor_comments 'Adding full bibliography for 7061532--7061536.cif.'
_cod_database_code 7061535
_shelx_shelxl_version_number 2018/3
_shelx_space_group_comment
;
The symmetry employed for this shelxl refinement is uniquely defined
by the following loop, which should always be used as a source of
symmetry information in preference to the above space-group names.
They are only intended as comments.
;

loop_
_space_group_symop_operation_xyz
'x, y, z'
'-x, -y, -z'

loop_
_atom_site_label
_atom_site_type_symbol
_atom_site_fract_x
_atom_site_fract_y
_atom_site_fract_z
_atom_site_U_iso_or_equiv
_atom_site_adp_type
_atom_site_occupancy
_atom_site_site_symmetry_order
_atom_site_calc_flag
_atom_site_refinement_flags_posn
_atom_site_refinement_flags_adp
_atom_site_refinement_flags_occupancy
_atom_site_disorder_assembly
_atom_site_disorder_group
S1 S 0.17032(8) 0.32249(7) 0.74197(5) 0.0451(2) Uani 1 1 d . . . . .
Cu1 Cu 0.53115(4) 0.16970(3) 0.21718(2) 0.02729(15) Uani 1 1 d . . . . .
F1 F 0.4289(2) 0.3844(2) 0.73213(14) 0.0670(6) Uani 1 1 d . . . . .
F2 F 0.2867(3) 0.4022(3) 0.83702(18) 0.1114(13) Uani 1 1 d . . . . .
F3 F 0.2877(4) 0.5034(2) 0.7211(4) 0.156(2) Uani 1 1 d . . . . .
O1 O 0.0401(3) 0.3494(2) 0.78535(16) 0.0633(7) Uani 1 1 d . . . . .
O2 O 0.1852(3) 0.3431(3) 0.65745(16) 0.0819(10) Uani 1 1 d . . . . .
O3 O 0.2152(3) 0.2226(2) 0.7769(2) 0.0740(8) Uani 1 1 d . . . . .
O4 O -0.0797(3) 0.7720(3) 0.6299(2) 0.0827(10) Uani 1 1 d . . . . .
N1 N 0.4485(2) 0.04655(17) 0.19078(13) 0.0240(5) Uani 1 1 d . . . . .
N2 N 0.6799(2) 0.15629(17) 0.12206(13) 0.0246(5) Uani 1 1 d . . . . .
N3 N 0.4426(2) 0.30026(17) 0.23940(13) 0.0255(5) Uani 1 1 d . . . . .
N4 N 0.5582(2) 0.15347(17) 0.33202(13) 0.0251(5) Uani 1 1 d . . . . .
C1 C 0.3299(3) -0.0126(2) 0.23323(15) 0.0248(5) Uani 1 1 d . . . . .
C2 C 0.2365(3) 0.0278(2) 0.29017(17) 0.0306(6) Uani 1 1 d . . . . .
H2A H 0.254712 0.092599 0.298203 0.037 Uiso 1 1 calc R U . . .
C3 C 0.1185(3) -0.0277(2) 0.33401(17) 0.0335(6) Uani 1 1 d . . . . .
H3A H 0.055756 0.000038 0.370825 0.040 Uiso 1 1 calc R U . . .
C4 C 0.0921(3) -0.1265(2) 0.32347(18) 0.0349(6) Uani 1 1 d . . . . .
H4A H 0.013842 -0.165200 0.354910 0.042 Uiso 1 1 calc R U . . .
C5 C 0.1813(3) -0.1663(2) 0.26700(17) 0.0309(6) Uani 1 1 d . . . . .
H5A H 0.161762 -0.231394 0.259908 0.037 Uiso 1 1 calc R U . . .
C6 C 0.3020(3) -0.1102(2) 0.21958(16) 0.0258(6) Uani 1 1 d . . . . .
C7 C 0.3943(3) -0.1456(2) 0.15584(16) 0.0264(6) Uani 1 1 d . . . . .
C8 C 0.3729(3) -0.2391(2) 0.13491(18) 0.0352(7) Uani 1 1 d . . . . .
H8A H 0.296214 -0.282016 0.162977 0.042 Uiso 1 1 calc R U . . .
C9 C 0.4646(3) -0.2673(2) 0.07323(19) 0.0402(7) Uani 1 1 d . . . . .
H9A H 0.449601 -0.329842 0.060369 0.048 Uiso 1 1 calc R U . . .
C10 C 0.5792(3) -0.2047(2) 0.02959(18) 0.0345(6) Uani 1 1 d . . . . .
H10A H 0.639652 -0.225901 -0.011905 0.041 Uiso 1 1 calc R U . . .
C11 C 0.6050(3) -0.1108(2) 0.04687(16) 0.0251(5) Uani 1 1 d . . . . .
C12 C 0.5112(3) -0.0823(2) 0.11164(16) 0.0239(5) Uani 1 1 d . . . . .
C13 C 0.5342(3) 0.0122(2) 0.13368(15) 0.0223(5) Uani 1 1 d . . . . .
C14 C 0.6591(3) 0.07622(19) 0.09274(15) 0.0223(5) Uani 1 1 d . . . . .
C15 C 0.7499(3) 0.0494(2) 0.02550(15) 0.0239(5) Uani 1 1 d . . . . .
C16 C 0.7243(3) -0.0417(2) 0.00088(15) 0.0238(5) Uani 1 1 d . . . . .
C17 C 0.8142(3) -0.0624(2) -0.06561(16) 0.0287(6) Uani 1 1 d . . . . .
H17A H 0.799932 -0.122007 -0.082693 0.034 Uiso 1 1 calc R U . . .
C18 C 0.9262(3) 0.0051(2) -0.10733(16) 0.0298(6) Uani 1 1 d . . . . .
H18A H 0.984040 -0.009707 -0.152582 0.036 Uiso 1 1 calc R U . . .
C19 C 0.9533(3) 0.0931(2) -0.08331(16) 0.0290(6) Uani 1 1 d . . . . .
H19A H 1.029175 0.136557 -0.111711 0.035 Uiso 1 1 calc R U . . .
C20 C 0.8655(3) 0.1168(2) -0.01560(15) 0.0250(5) Uani 1 1 d . . . . .
C21 C 0.8897(3) 0.2047(2) 0.01595(15) 0.0259(6) Uani 1 1 d . . . . .
C22 C 1.0053(3) 0.2741(2) -0.01706(17) 0.0317(6) Uani 1 1 d . . . . .
H22A H 1.068089 0.265828 -0.062925 0.038 Uiso 1 1 calc R U . . .
C23 C 1.0258(3) 0.3535(2) 0.01779(18) 0.0360(7) Uani 1 1 d . . . . .
H23A H 1.102543 0.398533 -0.004967 0.043 Uiso 1 1 calc R U . . .
C24 C 0.9342(3) 0.3684(2) 0.08662(18) 0.0368(7) Uani 1 1 d . . . . .
H24A H 0.950712 0.422122 0.109988 0.044 Uiso 1 1 calc R U . . .
C25 C 0.8195(3) 0.3033(2) 0.11971(17) 0.0320(6) Uani 1 1 d . . . . .
H25A H 0.757033 0.313827 0.164951 0.038 Uiso 1 1 calc R U . . .
C26 C 0.7961(3) 0.2207(2) 0.08557(16) 0.0261(6) Uani 1 1 d . . . . .
C27 C 0.3777(3) 0.3730(2) 0.18917(16) 0.0255(5) Uani 1 1 d . . . . .
C28 C 0.4016(3) 0.3708(2) 0.10710(17) 0.0311(6) Uani 1 1 d . . . . .
H28A H 0.460177 0.322102 0.088308 0.037 Uiso 1 1 calc R U . . .
C29 C 0.3394(3) 0.4398(2) 0.05460(17) 0.0326(6) Uani 1 1 d . . . . .
H29A H 0.358330 0.439684 -0.000023 0.039 Uiso 1 1 calc R U . . .
C30 C 0.2472(3) 0.5103(2) 0.08358(18) 0.0323(6) Uani 1 1 d . . . . .
H30A H 0.201988 0.555414 0.048342 0.039 Uiso 1 1 calc R U . . .
C31 C 0.2227(3) 0.5137(2) 0.16344(17) 0.0294(6) Uani 1 1 d . . . . .
H31A H 0.159895 0.560296 0.181904 0.035 Uiso 1 1 calc R U . . .
C32 C 0.2912(3) 0.4476(2) 0.21778(17) 0.0265(6) Uani 1 1 d . . . . .
C33 C 0.2805(3) 0.4542(2) 0.30152(16) 0.0269(6) Uani 1 1 d . . . . .
C34 C 0.1973(3) 0.5250(2) 0.33678(17) 0.0322(6) Uani 1 1 d . . . . .
H34A H 0.141906 0.569156 0.307459 0.039 Uiso 1 1 calc R U . . .
C35 C 0.1981(3) 0.5286(2) 0.41496(19) 0.0385(7) Uani 1 1 d . . . . .
H35A H 0.141811 0.575243 0.438176 0.046 Uiso 1 1 calc R U . . .
C36 C 0.2804(3) 0.4646(2) 0.46051(18) 0.0364(7) Uani 1 1 d . . . . .
H36A H 0.279012 0.469522 0.513149 0.044 Uiso 1 1 calc R U . . .
C37 C 0.3649(3) 0.3931(2) 0.42806(16) 0.0274(6) Uani 1 1 d . . . . .
C38 C 0.3616(3) 0.3869(2) 0.34788(16) 0.0262(6) Uani 1 1 d . . . . .
C39 C 0.4354(3) 0.3086(2) 0.31428(16) 0.0249(5) Uani 1 1 d . . . . .
C40 C 0.5059(3) 0.2300(2) 0.36409(16) 0.0246(5) Uani 1 1 d . . . . .
C41 C 0.5176(3) 0.2402(2) 0.44262(16) 0.0262(6) Uani 1 1 d . . . . .
C42 C 0.4547(3) 0.3237(2) 0.47351(16) 0.0287(6) Uani 1 1 d . . . . .
C43 C 0.4795(3) 0.3347(2) 0.54678(17) 0.0343(6) Uani 1 1 d . . . . .
H43A H 0.442052 0.389856 0.567731 0.041 Uiso 1 1 calc R U . . .
C44 C 0.5593(3) 0.2648(2) 0.58951(17) 0.0365(7) Uani 1 1 d . . . . .
H44A H 0.575520 0.274722 0.638160 0.044 Uiso 1 1 calc R U . . .
C45 C 0.6151(3) 0.1810(2) 0.56153(18) 0.0348(6) Uani 1 1 d . . . . .
H45A H 0.666069 0.133986 0.591823 0.042 Uiso 1 1 calc R U . . .
C46 C 0.5946(3) 0.1670(2) 0.48699(16) 0.0278(6) Uani 1 1 d . . . . .
C47 C 0.6471(3) 0.0804(2) 0.45353(16) 0.0283(6) Uani 1 1 d . . . . .
C48 C 0.7161(3) -0.0022(2) 0.49434(17) 0.0332(6) Uani 1 1 d . . . . .
H48A H 0.732647 -0.000961 0.544918 0.040 Uiso 1 1 calc R U . . .
C49 C 0.7593(3) -0.0841(2) 0.46127(19) 0.0368(7) Uani 1 1 d . . . . .
H49A H 0.804990 -0.137468 0.489460 0.044 Uiso 1 1 calc R U . . .
C50 C 0.7353(3) -0.0885(2) 0.38532(19) 0.0348(6) Uani 1 1 d . . . . .
H50A H 0.762486 -0.145384 0.363873 0.042 Uiso 1 1 calc R U . . .
C51 C 0.6715(3) -0.0083(2) 0.34286(17) 0.0309(6) Uani 1 1 d . . . . .
H51A H 0.658104 -0.009946 0.291723 0.037 Uiso 1 1 calc R U . . .
C52 C 0.6261(3) 0.0765(2) 0.37593(17) 0.0273(6) Uani 1 1 d . . . . .
C53 C 0.2991(4) 0.4078(3) 0.7589(3) 0.0569(9) Uani 1 1 d . . . . .
C54 C 0.0005(5) 0.7676(4) 0.6874(3) 0.0785(13) Uani 1 1 d . . . . .
H54A H -0.059165 0.758601 0.740504 0.094 Uiso 1 1 calc R U . . .
H54B H 0.055159 0.831413 0.676036 0.094 Uiso 1 1 calc R U . . .
C55 C 0.0946(5) 0.6787(4) 0.6851(3) 0.0657(11) Uani 1 1 d . . . . .
H55A H 0.056736 0.618972 0.727422 0.079 Uiso 1 1 calc R U . . .
H55B H 0.186417 0.696494 0.691832 0.079 Uiso 1 1 calc R U . . .
C56 C 0.1020(4) 0.6572(3) 0.6028(2) 0.0522(9) Uani 1 1 d . . . . .
H56A H 0.196693 0.666444 0.571407 0.063 Uiso 1 1 calc R U . . .
H56B H 0.068513 0.587415 0.607345 0.063 Uiso 1 1 calc R U . . .
C57 C 0.0081(5) 0.7357(4) 0.5650(3) 0.0682(11) Uani 1 1 d . . . . .
H57A H 0.063100 0.792740 0.526970 0.082 Uiso 1 1 calc R U . . .
H57B H -0.048375 0.704372 0.536424 0.082 Uiso 1 1 calc R U . . .

loop_
_atom_site_aniso_label
_atom_site_aniso_U_11
_atom_site_aniso_U_22
_atom_site_aniso_U_33
_atom_site_aniso_U_23
_atom_site_aniso_U_13
_atom_site_aniso_U_12
S1 0.0367(4) 0.0601(5) 0.0338(4) -0.0106(4) 0.0031(3) 0.0055(4)
Cu1 0.0310(2) 0.0277(2) 0.0261(2) -0.01334(17) -0.00460(16) 0.00266(16)
F1 0.0458(12) 0.0869(17) 0.0687(14) -0.0287(13) 0.0003(10) -0.0090(11)
F2 0.0762(18) 0.198(4) 0.083(2) -0.091(2) -0.0028(15) -0.008(2)
F3 0.135(3) 0.0451(17) 0.295(6) -0.006(3) -0.102(4) 0.0054(18)
O1 0.0421(14) 0.096(2) 0.0535(15) -0.0263(15) -0.0045(11) 0.0277(14)
O2 0.0607(17) 0.140(3) 0.0400(15) -0.0190(17) 0.0006(13) -0.0150(18)
O3 0.0534(16) 0.0518(17) 0.102(2) -0.0017(16) -0.0015(15) 0.0045(13)
O4 0.0670(19) 0.078(2) 0.115(3) -0.036(2) -0.0315(19) 0.0237(16)
N1 0.0232(11) 0.0275(12) 0.0228(11) -0.0084(9) -0.0052(9) 0.0012(9)
N2 0.0256(11) 0.0245(11) 0.0251(11) -0.0081(9) -0.0057(9) -0.0009(9)
N3 0.0275(11) 0.0252(11) 0.0250(11) -0.0100(9) -0.0036(9) 0.0011(9)
N4 0.0229(11) 0.0269(12) 0.0261(11) -0.0102(9) -0.0017(9) 0.0008(9)
C1 0.0246(13) 0.0279(14) 0.0216(12) -0.0036(11) -0.0067(10) 0.0006(11)
C2 0.0302(14) 0.0350(15) 0.0297(14) -0.0119(12) -0.0082(12) 0.0031(12)
C3 0.0263(14) 0.0406(17) 0.0323(15) -0.0105(13) -0.0007(12) 0.0054(12)
C4 0.0255(14) 0.0428(17) 0.0329(15) -0.0043(13) -0.0030(12) -0.0028(12)
C5 0.0289(14) 0.0293(15) 0.0336(15) -0.0048(12) -0.0068(12) -0.0008(11)
C6 0.0245(13) 0.0289(14) 0.0242(13) -0.0046(11) -0.0073(10) 0.0016(11)
C7 0.0291(14) 0.0241(13) 0.0272(14) -0.0058(11) -0.0086(11) 0.0005(11)
C8 0.0381(16) 0.0304(16) 0.0378(16) -0.0112(13) -0.0049(13) -0.0075(12)
C9 0.0478(18) 0.0290(16) 0.0442(17) -0.0169(14) -0.0002(14) -0.0072(13)
C10 0.0380(16) 0.0322(16) 0.0343(15) -0.0157(13) -0.0008(12) 0.0014(13)
C11 0.0278(13) 0.0250(14) 0.0247(13) -0.0103(11) -0.0056(11) 0.0030(11)
C12 0.0257(13) 0.0234(13) 0.0250(13) -0.0076(11) -0.0084(10) 0.0024(10)
C13 0.0236(13) 0.0248(13) 0.0203(12) -0.0078(10) -0.0059(10) 0.0021(10)
C14 0.0241(13) 0.0228(13) 0.0219(12) -0.0068(10) -0.0072(10) 0.0024(10)
C15 0.0234(13) 0.0268(14) 0.0234(13) -0.0069(11) -0.0084(10) 0.0043(11)
C16 0.0257(13) 0.0256(14) 0.0221(12) -0.0071(11) -0.0080(10) 0.0041(11)
C17 0.0330(14) 0.0296(14) 0.0268(14) -0.0115(11) -0.0086(11) 0.0075(11)
C18 0.0287(14) 0.0385(16) 0.0214(13) -0.0090(12) -0.0017(11) 0.0061(12)
C19 0.0272(13) 0.0328(15) 0.0241(13) -0.0024(11) -0.0036(11) 0.0028(11)
C20 0.0241(13) 0.0263(14) 0.0249(13) -0.0049(11) -0.0073(10) 0.0025(10)
C21 0.0277(13) 0.0252(14) 0.0238(13) -0.0019(11) -0.0073(11) 0.0016(11)
C22 0.0286(14) 0.0320(15) 0.0312(15) -0.0026(12) -0.0035(11) -0.0032(12)
C23 0.0349(15) 0.0326(16) 0.0391(16) -0.0031(13) -0.0099(13) -0.0094(12)
C24 0.0421(17) 0.0332(16) 0.0375(16) -0.0103(13) -0.0104(13) -0.0090(13)
C25 0.0383(16) 0.0314(15) 0.0286(14) -0.0084(12) -0.0101(12) -0.0028(12)
C26 0.0265(13) 0.0239(13) 0.0276(14) -0.0034(11) -0.0078(11) 0.0002(11)
C27 0.0259(13) 0.0241(13) 0.0281(14) -0.0080(11) -0.0066(11) -0.0001(10)
C28 0.0323(15) 0.0319(15) 0.0326(15) -0.0137(12) -0.0076(12) 0.0027(12)
C29 0.0385(16) 0.0351(16) 0.0280(14) -0.0102(12) -0.0120(12) 0.0010(12)
C30 0.0353(15) 0.0264(14) 0.0373(16) -0.0062(12) -0.0136(12) -0.0008(12)
C31 0.0281(14) 0.0239(14) 0.0386(16) -0.0101(12) -0.0089(12) 0.0012(11)
C32 0.0254(13) 0.0235(13) 0.0310(14) -0.0088(11) -0.0036(11) -0.0030(11)
C33 0.0260(13) 0.0254(14) 0.0294(14) -0.0090(11) -0.0028(11) -0.0035(11)
C34 0.0379(15) 0.0255(14) 0.0343(15) -0.0099(12) -0.0067(12) 0.0060(12)
C35 0.0440(17) 0.0321(16) 0.0411(17) -0.0184(13) -0.0023(13) 0.0105(13)
C36 0.0437(17) 0.0370(16) 0.0319(15) -0.0176(13) -0.0050(13) 0.0051(13)
C37 0.0291(14) 0.0258(14) 0.0268(14) -0.0085(11) -0.0011(11) -0.0019(11)
C38 0.0252(13) 0.0253(14) 0.0287(14) -0.0109(11) -0.0018(11) -0.0027(11)
C39 0.0241(13) 0.0253(14) 0.0262(13) -0.0100(11) -0.0027(10) -0.0031(10)
C40 0.0209(12) 0.0282(14) 0.0251(13) -0.0092(11) -0.0015(10) -0.0027(10)
C41 0.0224(13) 0.0324(15) 0.0231(13) -0.0077(11) -0.0016(10) -0.0030(11)
C42 0.0273(14) 0.0313(15) 0.0281(14) -0.0117(12) -0.0010(11) -0.0028(11)
C43 0.0357(15) 0.0391(17) 0.0310(15) -0.0177(13) -0.0028(12) 0.0023(13)
C44 0.0424(17) 0.0465(18) 0.0246(14) -0.0152(13) -0.0080(12) 0.0017(14)
C45 0.0331(15) 0.0410(17) 0.0320(15) -0.0101(13) -0.0086(12) 0.0037(13)
C46 0.0238(13) 0.0338(15) 0.0252(13) -0.0093(12) -0.0009(10) -0.0023(11)
C47 0.0234(13) 0.0324(15) 0.0282(14) -0.0065(12) -0.0039(11) 0.0007(11)
C48 0.0293(14) 0.0404(17) 0.0304(15) -0.0072(13) -0.0082(12) 0.0019(12)
C49 0.0291(14) 0.0350(16) 0.0440(17) -0.0039(13) -0.0085(13) 0.0058(12)
C50 0.0300(14) 0.0318(15) 0.0440(17) -0.0138(13) -0.0055(12) 0.0068(12)
C51 0.0290(14) 0.0323(15) 0.0333(15) -0.0125(12) -0.0057(11) 0.0054(11)
C52 0.0224(13) 0.0294(14) 0.0303(14) -0.0082(12) -0.0044(11) 0.0004(11)
C53 0.058(2) 0.052(2) 0.065(2) -0.0206(19) -0.0151(19) 0.0154(18)
C54 0.072(3) 0.078(3) 0.095(4) -0.034(3) -0.023(3) 0.018(2)
C55 0.062(2) 0.072(3) 0.063(2) -0.016(2) -0.012(2) 0.014(2)
C56 0.0399(18) 0.055(2) 0.059(2) -0.0072(17) -0.0086(16) -0.0015(16)
C57 0.062(2) 0.070(3) 0.073(3) -0.010(2) -0.022(2) 0.005(2)

loop_
_atom_type_symbol
_atom_type_description
_atom_type_scat_dispersion_real
_atom_type_scat_dispersion_imag
_atom_type_scat_source
C C 0.0181 0.0091 'International Tables Vol C Tables 4.2.6.8 and 6.1.1.4'
H H 0.0000 0.0000 'International Tables Vol C Tables 4.2.6.8 and 6.1.1.4'
Cu Cu -1.9646 0.5888 'International Tables Vol C Tables 4.2.6.8 and 6.1.1.4'
N N 0.0311 0.0180 'International Tables Vol C Tables 4.2.6.8 and 6.1.1.4'
O O 0.0492 0.0322 'International Tables Vol C Tables 4.2.6.8 and 6.1.1.4'
F F 0.0727 0.0534 'International Tables Vol C Tables 4.2.6.8 and 6.1.1.4'
S S 0.3331 0.5567 'International Tables Vol C Tables 4.2.6.8 and 6.1.1.4'

loop_
_geom_angle_atom_site_label_1
_geom_angle_atom_site_label_2
_geom_angle_atom_site_label_3
_geom_angle
_geom_angle_site_symmetry_1
_geom_angle_site_symmetry_3
_geom_angle_publ_flag
O2 S1 O1 115.58(18) . . ?
O2 S1 O3 114.1(2) . . ?
O1 S1 O3 113.61(18) . . ?
O2 S1 C53 104.9(2) . . ?
O1 S1 C53 104.73(18) . . ?
O3 S1 C53 101.98(18) . . ?
N2 Cu1 N3 127.12(9) . . ?
N2 Cu1 N1 81.36(8) . . ?
N3 Cu1 N1 130.30(9) . . ?
N2 Cu1 N4 125.69(8) . . ?
N3 Cu1 N4 81.28(9) . . ?
N1 Cu1 N4 116.98(9) . . ?
C54 O4 C57 105.4(3) . . ?
C13 N1 C1 118.9(2) . . ?
C13 N1 Cu1 112.24(16) . . ?
C1 N1 Cu1 127.89(17) . . ?
C14 N2 C26 118.9(2) . . ?
C14 N2 Cu1 113.47(17) . . ?
C26 N2 Cu1 127.67(17) . . ?
C39 N3 C27 118.7(2) . . ?
C39 N3 Cu1 113.19(18) . . ?
C27 N3 Cu1 127.73(16) . . ?
C40 N4 C52 119.5(2) . . ?
C40 N4 Cu1 112.48(18) . . ?
C52 N4 Cu1 127.97(17) . . ?
N1 C1 C2 118.0(2) . . ?
N1 C1 C6 121.7(2) . . ?
C2 C1 C6 120.3(2) . . ?
C3 C2 C1 120.3(3) . . ?
C3 C2 H2A 119.9 . . ?
C1 C2 H2A 119.9 . . ?
C2 C3 C4 120.1(3) . . ?
C2 C3 H3A 120.0 . . ?
C4 C3 H3A 120.0 . . ?
C5 C4 C3 120.3(3) . . ?
C5 C4 H4A 119.9 . . ?
C3 C4 H4A 119.9 . . ?
C4 C5 C6 121.0(3) . . ?
C4 C5 H5A 119.5 . . ?
C6 C5 H5A 119.5 . . ?
C5 C6 C1 117.9(2) . . ?
C5 C6 C7 123.2(2) . . ?
C1 C6 C7 118.8(2) . . ?
C8 C7 C12 118.3(3) . . ?
C8 C7 C6 123.4(3) . . ?
C12 C7 C6 118.3(2) . . ?
C9 C8 C7 120.2(3) . . ?
C9 C8 H8A 119.9 . . ?
C7 C8 H8A 119.9 . . ?
C8 C9 C10 121.4(3) . . ?
C8 C9 H9A 119.3 . . ?
C10 C9 H9A 119.3 . . ?
C9 C10 C11 121.0(3) . . ?
C9 C10 H10A 119.5 . . ?
C11 C10 H10A 119.5 . . ?
C10 C11 C12 117.5(2) . . ?
C10 C11 C16 122.4(2) . . ?
C12 C11 C16 120.0(2) . . ?
C7 C12 C11 121.6(2) . . ?
C7 C12 C13 118.3(2) . . ?
C11 C12 C13 120.2(2) . . ?
N1 C13 C12 123.9(2) . . ?
N1 C13 C14 116.4(2) . . ?
C12 C13 C14 119.7(2) . . ?
N2 C14 C15 124.4(2) . . ?
N2 C14 C13 115.9(2) . . ?
C15 C14 C13 119.7(2) . . ?
C20 C15 C16 121.3(2) . . ?
C20 C15 C14 118.0(2) . . ?
C16 C15 C14 120.7(2) . . ?
C17 C16 C15 118.1(2) . . ?
C17 C16 C11 122.6(2) . . ?
C15 C16 C11 119.3(2) . . ?
C16 C17 C18 120.7(2) . . ?
C16 C17 H17A 119.6 . . ?
C18 C17 H17A 119.6 . . ?
C19 C18 C17 121.7(2) . . ?
C19 C18 H18A 119.1 . . ?
C17 C18 H18A 119.1 . . ?
C18 C19 C20 119.6(3) . . ?
C18 C19 H19A 120.2 . . ?
C20 C19 H19A 120.2 . . ?
C19 C20 C15 118.6(2) . . ?
C19 C20 C21 123.3(2) . . ?
C15 C20 C21 118.1(2) . . ?
C22 C21 C26 117.8(2) . . ?
C22 C21 C20 123.4(3) . . ?
C26 C21 C20 118.8(2) . . ?
C23 C22 C21 120.6(3) . . ?
C23 C22 H22A 119.7 . . ?
C21 C22 H22A 119.7 . . ?
C22 C23 C24 121.4(3) . . ?
C22 C23 H23A 119.3 . . ?
C24 C23 H23A 119.3 . . ?
C25 C24 C23 119.6(3) . . ?
C25 C24 H24A 120.2 . . ?
C23 C24 H24A 120.2 . . ?
C24 C25 C26 120.3(3) . . ?
C24 C25 H25A 119.8 . . ?
C26 C25 H25A 119.8 . . ?
N2 C26 C25 118.0(2) . . ?
N2 C26 C21 121.7(2) . . ?
C25 C26 C21 120.3(2) . . ?
N3 C27 C28 117.7(2) . . ?
N3 C27 C32 122.2(2) . . ?
C28 C27 C32 120.0(3) . . ?
C29 C28 C27 120.6(3) . . ?
C29 C28 H28A 119.7 . . ?
C27 C28 H28A 119.7 . . ?
C28 C29 C30 119.6(3) . . ?
C28 C29 H29A 120.2 . . ?
C30 C29 H29A 120.2 . . ?
C31 C30 C29 120.6(3) . . ?
C31 C30 H30A 119.7 . . ?
C29 C30 H30A 119.7 . . ?
C30 C31 C32 120.9(3) . . ?
C30 C31 H31A 119.5 . . ?
C32 C31 H31A 119.5 . . ?
C31 C32 C27 118.0(2) . . ?
C31 C32 C33 123.6(2) . . ?
C27 C32 C33 118.4(2) . . ?
C34 C33 C38 119.1(2) . . ?
C34 C33 C32 123.5(3) . . ?
C38 C33 C32 117.4(2) . . ?
C35 C34 C33 119.5(3) . . ?
C35 C34 H34A 120.3 . . ?
C33 C34 H34A 120.3 . . ?
C34 C35 C36 122.0(3) . . ?
C34 C35 H35A 119.0 . . ?
C36 C35 H35A 119.0 . . ?
C35 C36 C37 120.6(3) . . ?
C35 C36 H36A 119.7 . . ?
C37 C36 H36A 119.7 . . ?
C36 C37 C38 117.7(3) . . ?
C36 C37 C42 122.9(2) . . ?
C38 C37 C42 119.5(2) . . ?
C33 C38 C37 121.1(2) . . ?
C33 C38 C39 118.7(2) . . ?
C37 C38 C39 120.2(2) . . ?
N3 C39 C38 123.9(3) . . ?
N3 C39 C40 116.1(2) . . ?
C38 C39 C40 119.9(2) . . ?
N4 C40 C41 123.7(2) . . ?
N4 C40 C39 116.6(2) . . ?
C41 C40 C39 119.7(2) . . ?
C46 C41 C42 121.6(2) . . ?
C46 C41 C40 118.4(2) . . ?
C42 C41 C40 120.1(2) . . ?
C43 C42 C41 117.5(3) . . ?
C43 C42 C37 123.0(3) . . ?
C41 C42 C37 119.6(2) . . ?
C42 C43 C44 121.1(3) . . ?
C42 C43 H43A 119.4 . . ?
C44 C43 H43A 119.4 . . ?
C45 C44 C43 121.5(3) . . ?
C45 C44 H44A 119.2 . . ?
C43 C44 H44A 119.2 . . ?
C44 C45 C46 119.6(3) . . ?
C44 C45 H45A 120.2 . . ?
C46 C45 H45A 120.2 . . ?
C45 C46 C41 118.5(3) . . ?
C45 C46 C47 123.5(3) . . ?
C41 C46 C47 118.0(2) . . ?
C48 C47 C52 117.5(2) . . ?
C48 C47 C46 123.7(2) . . ?
C52 C47 C46 118.8(2) . . ?
C49 C48 C47 121.5(3) . . ?
C49 C48 H48A 119.3 . . ?
C47 C48 H48A 119.3 . . ?
C48 C49 C50 120.7(3) . . ?
C48 C49 H49A 119.7 . . ?
C50 C49 H49A 119.7 . . ?
C51 C50 C49 119.5(3) . . ?
C51 C50 H50A 120.2 . . ?
C49 C50 H50A 120.2 . . ?
C50 C51 C52 120.6(3) . . ?
C50 C51 H51A 119.7 . . ?
C52 C51 H51A 119.7 . . ?
N4 C52 C51 118.4(2) . . ?
N4 C52 C47 121.4(2) . . ?
C51 C52 C47 120.2(3) . . ?
F3 C53 F1 105.3(4) . . ?
F3 C53 F2 109.7(4) . . ?
F1 C53 F2 106.2(3) . . ?
F3 C53 S1 111.5(3) . . ?
F1 C53 S1 113.2(3) . . ?
F2 C53 S1 110.6(3) . . ?
O4 C54 C55 108.4(4) . . ?
O4 C54 H54A 110.0 . . ?
C55 C54 H54A 110.0 . . ?
O4 C54 H54B 110.0 . . ?
C55 C54 H54B 110.0 . . ?
H54A C54 H54B 108.4 . . ?
C54 C55 C56 104.8(4) . . ?
C54 C55 H55A 110.8 . . ?
C56 C55 H55A 110.8 . . ?
C54 C55 H55B 110.8 . . ?
C56 C55 H55B 110.8 . . ?
H55A C55 H55B 108.9 . . ?
C57 C56 C55 103.8(3) . . ?
C57 C56 H56A 111.0 . . ?
C55 C56 H56A 111.0 . . ?
C57 C56 H56B 111.0 . . ?
C55 C56 H56B 111.0 . . ?
H56A C56 H56B 109.0 . . ?
O4 C57 C56 106.9(3) . . ?
O4 C57 H57A 110.3 . . ?
C56 C57 H57A 110.3 . . ?
O4 C57 H57B 110.3 . . ?
C56 C57 H57B 110.3 . . ?
H57A C57 H57B 108.6 . . ?

loop_
_geom_bond_atom_site_label_1
_geom_bond_atom_site_label_2
_geom_bond_distance
_geom_bond_site_symmetry_2
_geom_bond_publ_flag
S1 O2 1.409(3) . ?
S1 O1 1.429(3) . ?
S1 O3 1.432(3) . ?
S1 C53 1.821(4) . ?
Cu1 N2 2.009(2) . ?
Cu1 N3 2.010(2) . ?
Cu1 N1 2.022(2) . ?
Cu1 N4 2.030(2) . ?
F1 C53 1.320(5) . ?
F2 C53 1.324(5) . ?
F3 C53 1.305(5) . ?
O4 C54 1.383(6) . ?
O4 C57 1.445(6) . ?
N1 C13 1.325(3) . ?
N1 C1 1.388(4) . ?
N2 C14 1.317(3) . ?
N2 C26 1.386(4) . ?
N3 C39 1.319(3) . ?
N3 C27 1.386(4) . ?
N4 C40 1.318(3) . ?
N4 C52 1.379(4) . ?
C1 C2 1.402(4) . ?
C1 C6 1.413(4) . ?
C2 C3 1.369(4) . ?
C2 H2A 0.9300 . ?
C3 C4 1.402(4) . ?
C3 H3A 0.9300 . ?
C4 C5 1.371(4) . ?
C4 H4A 0.9300 . ?
C5 C6 1.409(4) . ?
C5 H5A 0.9300 . ?
C6 C7 1.444(4) . ?
C7 C8 1.404(4) . ?
C7 C12 1.409(4) . ?
C8 C9 1.371(4) . ?
C8 H8A 0.9300 . ?
C9 C10 1.387(4) . ?
C9 H9A 0.9300 . ?
C10 C11 1.388(4) . ?
C10 H10A 0.9300 . ?
C11 C12 1.421(4) . ?
C11 C16 1.472(4) . ?
C12 C13 1.429(4) . ?
C13 C14 1.459(4) . ?
C14 C15 1.429(4) . ?
C15 C20 1.416(4) . ?
C15 C16 1.417(4) . ?
C16 C17 1.383(4) . ?
C17 C18 1.394(4) . ?
C17 H17A 0.9300 . ?
C18 C19 1.376(4) . ?
C18 H18A 0.9300 . ?
C19 C20 1.405(4) . ?
C19 H19A 0.9300 . ?
C20 C21 1.442(4) . ?
C21 C22 1.411(4) . ?
C21 C26 1.418(4) . ?
C22 C23 1.369(4) . ?
C22 H22A 0.9300 . ?
C23 C24 1.393(4) . ?
C23 H23A 0.9300 . ?
C24 C25 1.373(4) . ?
C24 H24A 0.9300 . ?
C25 C26 1.404(4) . ?
C25 H25A 0.9300 . ?
C27 C28 1.405(4) . ?
C27 C32 1.407(4) . ?
C28 C29 1.368(4) . ?
C28 H28A 0.9300 . ?
C29 C30 1.398(4) . ?
C29 H29A 0.9300 . ?
C30 C31 1.371(4) . ?
C30 H30A 0.9300 . ?
C31 C32 1.406(4) . ?
C31 H31A 0.9300 . ?
C32 C33 1.461(4) . ?
C33 C34 1.401(4) . ?
C33 C38 1.412(4) . ?
C34 C35 1.373(4) . ?
C34 H34A 0.9300 . ?
C35 C36 1.391(5) . ?
C35 H35A 0.9300 . ?
C36 C37 1.392(4) . ?
C36 H36A 0.9300 . ?
C37 C38 1.422(4) . ?
C37 C42 1.474(4) . ?
C38 C39 1.425(4) . ?
C39 C40 1.458(4) . ?
C40 C41 1.430(4) . ?
C41 C46 1.408(4) . ?
C41 C42 1.422(4) . ?
C42 C43 1.384(4) . ?
C43 C44 1.388(4) . ?
C43 H43A 0.9300 . ?
C44 C45 1.377(4) . ?
C44 H44A 0.9300 . ?
C45 C46 1.405(4) . ?
C45 H45A 0.9300 . ?
C46 C47 1.448(4) . ?
C47 C48 1.408(4) . ?
C47 C52 1.418(4) . ?
C48 C49 1.368(4) . ?
C48 H48A 0.9300 . ?
C49 C50 1.402(4) . ?
C49 H49A 0.9300 . ?
C50 C51 1.372(4) . ?
C50 H50A 0.9300 . ?
C51 C52 1.406(4) . ?
C51 H51A 0.9300 . ?
C54 C55 1.491(6) . ?
C54 H54A 0.9700 . ?
C54 H54B 0.9700 . ?
C55 C56 1.510(6) . ?
C55 H55A 0.9700 . ?
C55 H55B 0.9700 . ?
C56 C57 1.507(6) . ?
C56 H56A 0.9700 . ?
C56 H56B 0.9700 . ?
C57 H57A 0.9700 . ?
C57 H57B 0.9700 . ?

loop_
_geom_torsion_atom_site_label_1
_geom_torsion_atom_site_label_2
_geom_torsion_atom_site_label_3
_geom_torsion_atom_site_label_4
_geom_torsion
_geom_torsion_site_symmetry_1
_geom_torsion_site_symmetry_2
_geom_torsion_site_symmetry_3
_geom_torsion_site_symmetry_4
_geom_torsion_publ_flag
C13 N1 C1 C2 -176.4(2) . . . . ?
Cu1 N1 C1 C2 15.9(3) . . . . ?
C13 N1 C1 C6 3.0(4) . . . . ?
Cu1 N1 C1 C6 -164.68(18) . . . . ?
N1 C1 C2 C3 -179.5(2) . . . . ?
C6 C1 C2 C3 1.1(4) . . . . ?
C1 C2 C3 C4 1.5(4) . . . . ?
C2 C3 C4 C5 -2.6(4) . . . . ?
C3 C4 C5 C6 1.2(4) . . . . ?
C4 C5 C6 C1 1.3(4) . . . . ?
C4 C5 C6 C7 -175.9(2) . . . . ?
N1 C1 C6 C5 178.2(2) . . . . ?
C2 C1 C6 C5 -2.4(4) . . . . ?
N1 C1 C6 C7 -4.5(4) . . . . ?
C2 C1 C6 C7 174.9(2) . . . . ?
C5 C6 C7 C8 0.1(4) . . . . ?
C1 C6 C7 C8 -177.1(3) . . . . ?
C5 C6 C7 C12 179.2(2) . . . . ?
C1 C6 C7 C12 2.0(4) . . . . ?
C12 C7 C8 C9 0.4(4) . . . . ?
C6 C7 C8 C9 179.5(3) . . . . ?
C7 C8 C9 C10 -0.7(5) . . . . ?
C8 C9 C10 C11 -0.1(5) . . . . ?
C9 C10 C11 C12 1.0(4) . . . . ?
C9 C10 C11 C16 -178.9(3) . . . . ?
C8 C7 C12 C11 0.6(4) . . . . ?
C6 C7 C12 C11 -178.6(2) . . . . ?
C8 C7 C12 C13 -179.1(2) . . . . ?
C6 C7 C12 C13 1.7(4) . . . . ?
C10 C11 C12 C7 -1.3(4) . . . . ?
C16 C11 C12 C7 178.7(2) . . . . ?
C10 C11 C12 C13 178.4(2) . . . . ?
C16 C11 C12 C13 -1.6(4) . . . . ?
C1 N1 C13 C12 1.1(4) . . . . ?
Cu1 N1 C13 C12 170.6(2) . . . . ?
C1 N1 C13 C14 -178.3(2) . . . . ?
Cu1 N1 C13 C14 -8.8(3) . . . . ?
C7 C12 C13 N1 -3.4(4) . . . . ?
C11 C12 C13 N1 176.8(2) . . . . ?
C7 C12 C13 C14 176.0(2) . . . . ?
C11 C12 C13 C14 -3.8(4) . . . . ?
C26 N2 C14 C15 0.8(4) . . . . ?
Cu1 N2 C14 C15 -179.73(19) . . . . ?
C26 N2 C14 C13 -179.5(2) . . . . ?
Cu1 N2 C14 C13 -0.1(3) . . . . ?
N1 C13 C14 N2 6.2(3) . . . . ?
C12 C13 C14 N2 -173.3(2) . . . . ?
N1 C13 C14 C15 -174.2(2) . . . . ?
C12 C13 C14 C15 6.4(4) . . . . ?
N2 C14 C15 C20 -4.1(4) . . . . ?
C13 C14 C15 C20 176.3(2) . . . . ?
N2 C14 C15 C16 176.1(2) . . . . ?
C13 C14 C15 C16 -3.5(4) . . . . ?
C20 C15 C16 C17 -1.1(4) . . . . ?
C14 C15 C16 C17 178.7(2) . . . . ?
C20 C15 C16 C11 178.3(2) . . . . ?
C14 C15 C16 C11 -1.9(4) . . . . ?
C10 C11 C16 C17 3.8(4) . . . . ?
C12 C11 C16 C17 -176.1(2) . . . . ?
C10 C11 C16 C15 -175.5(2) . . . . ?
C12 C11 C16 C15 4.5(4) . . . . ?
C15 C16 C17 C18 -0.4(4) . . . . ?
C11 C16 C17 C18 -179.8(2) . . . . ?
C16 C17 C18 C19 1.4(4) . . . . ?
C17 C18 C19 C20 -0.8(4) . . . . ?
C18 C19 C20 C15 -0.8(4) . . . . ?
C18 C19 C20 C21 177.1(2) . . . . ?
C16 C15 C20 C19 1.7(4) . . . . ?
C14 C15 C20 C19 -178.1(2) . . . . ?
C16 C15 C20 C21 -176.2(2) . . . . ?
C14 C15 C20 C21 3.9(4) . . . . ?
C19 C20 C21 C22 -1.3(4) . . . . ?
C15 C20 C21 C22 176.5(2) . . . . ?
C19 C20 C21 C26 -178.8(2) . . . . ?
C15 C20 C21 C26 -1.0(4) . . . . ?
C26 C21 C22 C23 0.4(4) . . . . ?
C20 C21 C22 C23 -177.1(3) . . . . ?
C21 C22 C23 C24 0.1(5) . . . . ?
C22 C23 C24 C25 -1.1(5) . . . . ?
C23 C24 C25 C26 1.4(4) . . . . ?
C14 N2 C26 C25 -177.5(2) . . . . ?
Cu1 N2 C26 C25 3.2(3) . . . . ?
C14 N2 C26 C21 2.4(4) . . . . ?
Cu1 N2 C26 C21 -176.92(18) . . . . ?
C24 C25 C26 N2 179.0(3) . . . . ?
C24 C25 C26 C21 -0.8(4) . . . . ?
C22 C21 C26 N2 -179.9(2) . . . . ?
C20 C21 C26 N2 -2.3(4) . . . . ?
C22 C21 C26 C25 -0.1(4) . . . . ?
C20 C21 C26 C25 177.6(2) . . . . ?
C39 N3 C27 C28 171.9(2) . . . . ?
Cu1 N3 C27 C28 -16.0(3) . . . . ?
C39 N3 C27 C32 -7.7(4) . . . . ?
Cu1 N3 C27 C32 164.46(19) . . . . ?
N3 C27 C28 C29 179.3(2) . . . . ?
C32 C27 C28 C29 -1.1(4) . . . . ?
C27 C28 C29 C30 -2.4(4) . . . . ?
C28 C29 C30 C31 2.5(4) . . . . ?
C29 C30 C31 C32 1.0(4) . . . . ?
C30 C31 C32 C27 -4.5(4) . . . . ?
C30 C31 C32 C33 173.6(2) . . . . ?
N3 C27 C32 C31 -175.9(2) . . . . ?
C28 C27 C32 C31 4.6(4) . . . . ?
N3 C27 C32 C33 5.9(4) . . . . ?
C28 C27 C32 C33 -173.7(2) . . . . ?
C31 C32 C33 C34 2.2(4) . . . . ?
C27 C32 C33 C34 -179.7(2) . . . . ?
C31 C32 C33 C38 -176.3(2) . . . . ?
C27 C32 C33 C38 1.9(4) . . . . ?
C38 C33 C34 C35 1.1(4) . . . . ?
C32 C33 C34 C35 -177.3(3) . . . . ?
C33 C34 C35 C36 0.7(5) . . . . ?
C34 C35 C36 C37 -0.6(5) . . . . ?
C35 C36 C37 C38 -1.2(4) . . . . ?
C35 C36 C37 C42 179.7(3) . . . . ?
C34 C33 C38 C37 -3.0(4) . . . . ?
C32 C33 C38 C37 175.6(2) . . . . ?
C34 C33 C38 C39 174.0(2) . . . . ?
C32 C33 C38 C39 -7.4(4) . . . . ?
C36 C37 C38 C33 3.0(4) . . . . ?
C42 C37 C38 C33 -177.9(2) . . . . ?
C36 C37 C38 C39 -174.0(2) . . . . ?
C42 C37 C38 C39 5.2(4) . . . . ?
C27 N3 C39 C38 1.6(4) . . . . ?
Cu1 N3 C39 C38 -171.64(19) . . . . ?
C27 N3 C39 C40 -179.9(2) . . . . ?
Cu1 N3 C39 C40 6.9(3) . . . . ?
C33 C38 C39 N3 6.0(4) . . . . ?
C37 C38 C39 N3 -176.9(2) . . . . ?
C33 C38 C39 C40 -172.4(2) . . . . ?
C37 C38 C39 C40 4.6(4) . . . . ?
C52 N4 C40 C41 1.4(4) . . . . ?
Cu1 N4 C40 C41 -176.51(19) . . . . ?
C52 N4 C40 C39 -179.9(2) . . . . ?
Cu1 N4 C40 C39 2.1(3) . . . . ?
N3 C39 C40 N4 -6.2(3) . . . . ?
C38 C39 C40 N4 172.4(2) . . . . ?
N3 C39 C40 C41 172.5(2) . . . . ?
C38 C39 C40 C41 -8.9(4) . . . . ?
N4 C40 C41 C46 2.9(4) . . . . ?
C39 C40 C41 C46 -175.7(2) . . . . ?
N4 C40 C41 C42 -178.3(2) . . . . ?
C39 C40 C41 C42 3.1(4) . . . . ?
C46 C41 C42 C43 4.2(4) . . . . ?
C40 C41 C42 C43 -174.6(2) . . . . ?
C46 C41 C42 C37 -174.7(2) . . . . ?
C40 C41 C42 C37 6.6(4) . . . . ?
C36 C37 C42 C43 -10.6(4) . . . . ?
C38 C37 C42 C43 170.4(3) . . . . ?
C36 C37 C42 C41 168.2(3) . . . . ?
C38 C37 C42 C41 -10.8(4) . . . . ?
C41 C42 C43 C44 -1.9(4) . . . . ?
C37 C42 C43 C44 176.9(3) . . . . ?
C42 C43 C44 C45 -1.0(5) . . . . ?
C43 C44 C45 C46 1.8(5) . . . . ?
C44 C45 C46 C41 0.4(4) . . . . ?
C44 C45 C46 C47 -178.8(3) . . . . ?
C42 C41 C46 C45 -3.4(4) . . . . ?
C40 C41 C46 C45 175.3(2) . . . . ?
C42 C41 C46 C47 175.8(2) . . . . ?
C40 C41 C46 C47 -5.4(4) . . . . ?
C45 C46 C47 C48 4.3(4) . . . . ?
C41 C46 C47 C48 -174.9(3) . . . . ?
C45 C46 C47 C52 -177.0(3) . . . . ?
C41 C46 C47 C52 3.8(4) . . . . ?
C52 C47 C48 C49 -1.1(4) . . . . ?
C46 C47 C48 C49 177.6(3) . . . . ?
C47 C48 C49 C50 -0.3(4) . . . . ?
C48 C49 C50 C51 1.9(4) . . . . ?
C49 C50 C51 C52 -2.0(4) . . . . ?
C40 N4 C52 C51 175.2(2) . . . . ?
Cu1 N4 C52 C51 -7.2(4) . . . . ?
C40 N4 C52 C47 -3.2(4) . . . . ?
Cu1 N4 C52 C47 174.42(18) . . . . ?
C50 C51 C52 N4 -177.8(2) . . . . ?
C50 C51 C52 C47 0.6(4) . . . . ?
C48 C47 C52 N4 179.3(2) . . . . ?
C46 C47 C52 N4 0.5(4) . . . . ?
C48 C47 C52 C51 1.0(4) . . . . ?
C46 C47 C52 C51 -177.8(2) . . . . ?
O2 S1 C53 F3 52.0(4) . . . . ?
O1 S1 C53 F3 -70.2(4) . . . . ?
O3 S1 C53 F3 171.2(4) . . . . ?
O2 S1 C53 F1 -66.5(3) . . . . ?
O1 S1 C53 F1 171.3(3) . . . . ?
O3 S1 C53 F1 52.7(3) . . . . ?
O2 S1 C53 F2 174.4(3) . . . . ?
O1 S1 C53 F2 52.2(3) . . . . ?
O3 S1 C53 F2 -66.4(3) . . . . ?
C57 O4 C54 C55 -32.7(5) . . . . ?
O4 C54 C55 C56 20.8(5) . . . . ?
C54 C55 C56 C57 -0.9(5) . . . . ?
C54 O4 C57 C56 31.8(5) . . . . ?
C55 C56 C57 O4 -18.2(4) . . . . ?
